data_7125637
loop_
_publ_author_name
'Ji, Jiecheng'
'Li, Yizhou'
'Xiao, Chao'
'Cheng, Guo'
'Luo, Kui'
'Gong, Qiyong'
'Zhou, Dayang'
'Chruma, Jason J.'
'Wu, Wanhua'
'Yang, Cheng'

_publ_section_title
;
 Supramolecular enantiomeric and structural differentiation of amino acid
 derivatives with achiral pillar[5]arene homologs.
;
_journal_issue 1
_journal_name_full 'Chemical communications (Cambridge, England)'
_journal_page_first 161
_journal_page_last 164
_journal_paper_doi 10.1039/c9cc08541f
_journal_volume 56
_journal_year 2020
_chemical_formula_moiety 'C105 H170 O10, C6 H4 N2'
_chemical_formula_sum 'C111 H174 N2 O10'
_chemical_formula_weight 1696.51
_chemical_name_systematic H7-1
_space_group_crystal_system triclinic
_space_group_IT_number 2
_space_group_name_Hall '-P 1'
_space_group_name_H-M_alt 'P -1'
_atom_sites_solution_hydrogens geom
_atom_sites_solution_primary dual
_audit_creation_date 2017-05-12
_audit_creation_method
;
Olex2 1.2
(compiled 2017.03.28 svn.r3405 for OlexSys, GUI svn.r5337)
;
_audit_update_record
;
2018-11-21 deposited with the CCDC.	2019-11-28 downloaded from the CCDC.
;
_cell_angle_alpha 67.441(4)
_cell_angle_beta 75.269(4)
_cell_angle_gamma 83.834(3)
_cell_formula_units_Z 2
_cell_length_a 12.9813(5)
_cell_length_b 20.4770(8)
_cell_length_c 22.1377(9)
_cell_measurement_reflns_used 9904
_cell_measurement_temperature 100.00(10)
_cell_measurement_theta_max 73.7050
_cell_measurement_theta_min 3.7700
_cell_volume 5255.4(4)
_computing_cell_refinement 'CrysAlisPro 1.171.38.43f (Rigaku OD, 2015)'
_computing_data_collection 'CrysAlisPro 1.171.38.43f (Rigaku OD, 2015)'
_computing_data_reduction 'CrysAlisPro 1.171.38.43f (Rigaku OD, 2015)'
_computing_molecular_graphics 'Olex2 (Dolomanov et al., 2009)'
_computing_publication_material 'Olex2 (Dolomanov et al., 2009)'
_computing_structure_refinement 'ShelXL (Sheldrick, 2015)'
_computing_structure_solution 'ShelXT (Sheldrick, 2015)'
_diffrn_ambient_environment N~2~
_diffrn_ambient_temperature 100.00(10)
_diffrn_detector 'CCD plate'
_diffrn_detector_area_resol_mean 5.2684
_diffrn_detector_type AtlasS2
_diffrn_measured_fraction_theta_full 0.998
_diffrn_measured_fraction_theta_max 0.963
_diffrn_measurement_details
;
List of Runs (angles in degrees, time in seconds):

  # Type    Start    End  Width  t~exp~   \w     \q     \k     \f   Frames
#--------------------------------------------------------------------------
  1  \w      1.00  77.00   1.00    1.00    --   39.71 -99.00 120.00   76
  2  \w     72.00 121.00   1.00    6.00    --  108.73-125.00  30.00   49
  3  \w     44.00 103.00   1.00    6.00    --  108.73 -94.00-120.00   59
  4  \w     92.00 121.00   1.00    6.00    --  108.73-125.00-150.00   29
  5  \w     40.00 139.00   1.00    6.00    --  108.73 -30.00   0.00   99
  6  \w     96.00 123.00   1.00    6.00    --  108.73  45.00-120.00   27
  7  \w    141.00 176.00   1.00    6.00    --  108.73 125.00 -60.00   35
  8  \w    108.00 135.00   1.00    6.00    --  108.73 125.00 -60.00   27
  9  \w     83.00 171.00   1.00    6.00    --  108.73  61.00  30.00   88
 10  \w     36.00 138.00   1.00    6.00    --  108.73 -61.00-120.00  102
 11  \w     33.00  83.00   1.00    1.00    --   39.71-125.00 -90.00   50
 12  \w     35.00  62.00   1.00    6.00    --  108.73-125.00-150.00   27
 13  \w     28.00 170.00   1.00    6.00    --  108.73 -15.00-150.00  142
 14  \w     34.00 106.00   1.00    6.00    --  108.73 -45.00 120.00   72
 15  \w     30.00 130.00   1.00    6.00    --  108.73 -77.00  30.00  100
 16  \w    -49.00 -12.00   1.00    1.00    --  -39.71 125.00   0.00   37
 17  \w    -81.00  -5.00   1.00    1.00    --  -39.71 125.00 -60.00   76
 18  \w   -115.00 -33.00   1.00    1.00    --  -39.71 -37.00 150.00   82
 19  \w   -117.00  -4.00   1.00    1.00    --  -39.71 -19.00-150.00  113
;
_diffrn_measurement_device 'four-circle diffractometer'
_diffrn_measurement_device_type 'SuperNova, Dual, Cu at zero, AtlasS2'
_diffrn_measurement_method '\w scans'
_diffrn_orient_matrix_type 'CrysAlisPro convention (1999,Acta A55,543-557)'
_diffrn_orient_matrix_UB_11 0.0656127000
_diffrn_orient_matrix_UB_12 0.0083172000
_diffrn_orient_matrix_UB_13 -0.0710606000
_diffrn_orient_matrix_UB_21 -0.0653654000
_diffrn_orient_matrix_UB_22 0.0667148000
_diffrn_orient_matrix_UB_23 -0.0302834000
_diffrn_orient_matrix_UB_31 0.0805089000
_diffrn_orient_matrix_UB_32 0.0460180000
_diffrn_orient_matrix_UB_33 0.0059198000
_diffrn_radiation_monochromator mirror
_diffrn_radiation_probe x-ray
_diffrn_radiation_type CuK\a
_diffrn_radiation_wavelength 1.54184
_diffrn_reflns_av_R_equivalents 0.0474
_diffrn_reflns_av_unetI/netI 0.0721
_diffrn_reflns_Laue_measured_fraction_full 0.998
_diffrn_reflns_Laue_measured_fraction_max 0.963
_diffrn_reflns_limit_h_max 16
_diffrn_reflns_limit_h_min -11
_diffrn_reflns_limit_k_max 25
_diffrn_reflns_limit_k_min -18
_diffrn_reflns_limit_l_max 27
_diffrn_reflns_limit_l_min -26
_diffrn_reflns_number 36494
_diffrn_reflns_point_group_measured_fraction_full 0.998
_diffrn_reflns_point_group_measured_fraction_max 0.963
_diffrn_reflns_theta_full 67.684
_diffrn_reflns_theta_max 74.316
_diffrn_reflns_theta_min 3.521
_diffrn_source 'micro-focus sealed X-ray tube'
_diffrn_source_type 'SuperNova (Cu) X-ray Source'
_exptl_absorpt_coefficient_mu 0.513
_exptl_absorpt_correction_T_max 1.00000
_exptl_absorpt_correction_T_min 0.64813
_exptl_absorpt_correction_type multi-scan
_exptl_absorpt_process_details
;
CrysAlisPro 1.171.38.43f (Rigaku Oxford Diffraction, 2015)
Empirical absorption correction using spherical harmonics,
 implemented in SCALE3 ABSPACK scaling algorithm.
;
_exptl_crystal_colour colorless
_exptl_crystal_density_diffrn 1.072
_exptl_crystal_description block
_exptl_crystal_F_000 1868
_exptl_crystal_size_max 0.12
_exptl_crystal_size_mid 0.1
_exptl_crystal_size_min 0.08
_refine_diff_density_max 1.521
_refine_diff_density_min -0.593
_refine_diff_density_rms 0.068
_refine_ls_extinction_method none
_refine_ls_goodness_of_fit_ref 1.008
_refine_ls_hydrogen_treatment constr
_refine_ls_matrix_type full
_refine_ls_number_parameters 1118
_refine_ls_number_reflns 20670
_refine_ls_number_restraints 0
_refine_ls_restrained_S_all 1.008
_refine_ls_R_factor_all 0.1254
_refine_ls_R_factor_gt 0.0903
_refine_ls_shift/su_max 0.001
_refine_ls_shift/su_mean 0.000
_refine_ls_structure_factor_coef Fsqd
_refine_ls_weighting_details 'w=1/[\s^2^(Fo^2^)+(0.0927P)^2^+11.0434P] where P=(Fo^2^+2Fc^2^)/3'
_refine_ls_weighting_scheme calc
_refine_ls_wR_factor_gt 0.2319
_refine_ls_wR_factor_ref 0.2612
_reflns_Friedel_coverage 0.000
_reflns_number_gt 13945
_reflns_number_total 20670
_reflns_threshold_expression 'I > 2\s(I)'
_cod_data_source_file c9cc08541f2.cif
_cod_data_source_block h7-1
_cod_depositor_comments 'Adding full bibliography for 7125634--7125637.cif.'
_cod_database_code 7125637
_shelx_shelxl_version_number 2016/6
_shelx_space_group_comment
;
The symmetry employed for this shelxl refinement is uniquely defined
by the following loop, which should always be used as a source of
symmetry information in preference to the above space-group names.
They are only intended as comments.
;
_shelx_estimated_absorpt_t_max 0.960
_shelx_estimated_absorpt_t_min 0.941
_reflns_odcompleteness_completeness 99.81
_reflns_odcompleteness_iscentric 1
_reflns_odcompleteness_theta 66.97
_olex2_refinement_description
;
1. Fixed Uiso
 At 1.2 times of:
  All C(H) groups, All C(H,H) groups
 At 1.5 times of:
  All C(H,H,H) groups
2.a Secondary CH2 refined with riding coordinates:
 C00N(H00a,H00b), C013(H01a,H01b), C014(H01c,H01d), C017(H01e,H01f), C018(H01g,
 H01h), C01A(H01i,H01j), C01B(H01k,H01l), C01C(H01m,H01n), C01D(H01o,H01p),
 C01E(H01q,H01r), C01F(H01s,H01t), C01G(H01u,H01v), C01H(H01w,H01x), C01I(H01y,
 H), C01J(H01z,Ha), C01K(H01,Hb), C01L(H0aa,Hc), C01M(H1aa,Hd), C01N(H2aa,He),
 C01O(H3aa,Hf), C01P(H4aa,Hg), C01Q(H5aa,Hh), C01R(H6aa,Hi), C01S(H7aa,Hj),
 C01T(H8aa,Hk), C01U(H9aa,Hl), C01V(H0ba,Hm), C01W(H1ba,Hn), C01X(H2ba,Ho),
 C01Y(H3ba,Hp), C01Z(H4ba,Hq), C020(H02a,H02b), C021(H02c,H02d), C022(H02e,
 H02f), C023(H02g,H02h), C024(H02i,H02j), C025(H02k,H02l), C026(H02m,H02n),
 C027(H02o,H02p), C028(H02q,H02r), C029(H02s,H02t), C02A(H02u,H02v), C02B(H02w,
 H02x), C02C(H02y,Hr), C02D(H02z,Hs), C02E(H02,Ht), C02F(H5ba,Hu), C02G(H6ba,
 Hv), C02H(H7ba,Hw), C02I(H8ba,Hx), C02J(H9ba,Hy), C02K(H0ca,Hz), C02N(H3ca,
 H9da), C02O(H4ca,H0ea), C02P(H5ca,H1ea), C02Q(H6ca,H2ea), C02S(H8ca,H5ea),
 C02V(H0da,H8ea), C02X(H2da,H1fa), C02Y(H3da,H2fa), C02Z(H4da,H3fa), C034(H03g,
 H03h), C037(H03l,H03m), C038(H03n,H03o), C03A(H03s,H03t)
2.b Aromatic/amide H refined with riding coordinates:
 C00C(H00C), C00J(H00J), C00L(H00L), C00V(H00V), C00Y(H00Y), C00Z(H00Z),
 C010(H010), C011(H011), C016(H016), C019(H019), C03C(H03x), C03D(H03y),
 C03E(H03z), C03F(H03)
2.c Idealised Me refined as rotating group:
 C02L(H1ca,H5da,H6da), C02M(H2ca,H7da,H8da), C02R(H7ca,H3ea,H4ea), C02T(H9ca,
 H6ea,H7ea), C02W(H1da,H9ea,H0fa), C030(H03a,H03b,H03c), C033(H03d,H03e,H03f),
 C035(H03i,H03j,H03k), C039(H03p,H03q,H03r), C03B(H03u,H03v,H03w)
;
_olex2_submission_special_instructions 'No special instructions were received'
_oxdiff_exptl_absorpt_empirical_details
;
Empirical correction (ABSPACK) includes:
- Absorption correction using spherical harmonics
- Frame scaling
;
_oxdiff_exptl_absorpt_empirical_full_max 1.753
_oxdiff_exptl_absorpt_empirical_full_min 0.465

loop_
_space_group_symop_operation_xyz
'x, y, z'
'-x, -y, -z'

loop_
_atom_site_label
_atom_site_type_symbol
_atom_site_fract_x
_atom_site_fract_y
_atom_site_fract_z
_atom_site_U_iso_or_equiv
_atom_site_adp_type
_atom_site_occupancy
_atom_site_site_symmetry_order
_atom_site_calc_flag
_atom_site_refinement_flags_posn
O001 O 0.44418(16) 0.10961(11) 0.49373(11) 0.0233(4) Uani 1 1 d .
O002 O 0.57989(16) 0.40650(11) 0.57290(11) 0.0237(5) Uani 1 1 d .
O003 O 0.35344(17) 0.36464(11) 0.44211(12) 0.0265(5) Uani 1 1 d .
O004 O 0.80506(18) 0.20021(12) 0.67341(12) 0.0278(5) Uani 1 1 d .
O005 O 0.98005(17) 0.42351(12) 0.44169(12) 0.0281(5) Uani 1 1 d .
O006 O 0.72124(18) 0.49889(13) 0.29626(12) 0.0290(5) Uani 1 1 d .
O007 O 0.72949(18) -0.01266(13) 0.62784(12) 0.0306(5) Uani 1 1 d .
O008 O 0.84646(17) 0.05941(12) 0.35522(12) 0.0290(5) Uani 1 1 d .
O009 O 1.05669(17) 0.17091(12) 0.45936(12) 0.0281(5) Uani 1 1 d .
O00A O 0.63076(19) 0.27659(13) 0.25181(12) 0.0318(5) Uani 1 1 d .
C00B C 0.5436(2) 0.09519(15) 0.45995(17) 0.0212(6) Uani 1 1 d .
C00C C 0.7531(2) 0.47881(15) 0.40623(16) 0.0218(6) Uani 1 1 d .
H00C H 0.822585 0.494886 0.386805 0.026 Uiso 1 1 calc R
C00D C 0.6878(2) 0.47918(16) 0.36465(16) 0.0232(6) Uani 1 1 d .
C00E C 0.6112(2) 0.43149(15) 0.50420(16) 0.0201(6) Uani 1 1 d .
C00F C 0.9385(2) 0.24298(16) 0.57265(16) 0.0222(6) Uani 1 1 d .
C00G C 0.8497(2) 0.03419(16) 0.52255(17) 0.0232(6) Uani 1 1 d .
C00H C 0.7448(2) 0.07241(16) 0.38780(17) 0.0233(6) Uani 1 1 d .
C00I C 0.7174(2) 0.45525(15) 0.47535(16) 0.0205(6) Uani 1 1 d .
C00J C 0.5445(2) 0.43537(15) 0.46228(16) 0.0211(6) Uani 1 1 d .
H00J H 0.473807 0.421873 0.481406 0.025 Uiso 1 1 calc R
C00K C 0.9380(2) 0.36621(16) 0.49799(16) 0.0219(6) Uani 1 1 d .
C00L C 0.9327(2) 0.07952(17) 0.47930(17) 0.0238(6) Uani 1 1 d .
H00L H 0.958895 0.080218 0.435862 0.029 Uiso 1 1 calc R
C00M C 0.5809(2) 0.45879(15) 0.39301(16) 0.0209(6) Uani 1 1 d .
C00N C 0.7904(2) 0.45080(16) 0.52053(17) 0.0230(6) Uani 1 1 d .
H00A H 0.843288 0.487688 0.497158 0.028 Uiso 1 1 calc R
H00B H 0.749175 0.458153 0.560642 0.028 Uiso 1 1 calc R
C00O C 0.9405(2) 0.12206(16) 0.56559(17) 0.0234(6) Uani 1 1 d .
C00P C 0.4972(2) 0.38906(16) 0.34710(16) 0.0225(6) Uani 1 1 d .
C00Q C 0.9765(2) 0.12366(16) 0.50052(17) 0.0234(6) Uani 1 1 d .
C00R C 0.7179(2) 0.03859(16) 0.45704(17) 0.0228(6) Uani 1 1 d .
C00S C 0.8469(2) 0.25651(16) 0.61562(16) 0.0222(6) Uani 1 1 d .
C00T C 0.5690(2) 0.12774(15) 0.39018(17) 0.0223(6) Uani 1 1 d .
C00U C 0.5641(2) 0.30030(17) 0.29866(16) 0.0240(6) Uani 1 1 d .
C00V C 0.9837(2) 0.29854(17) 0.51398(17) 0.0241(6) Uani 1 1 d .
H00V H 1.045084 0.290403 0.485129 0.029 Uiso 1 1 calc R
C00W C 0.4920(2) 0.25075(16) 0.34960(16) 0.0221(6) Uani 1 1 d .
C00X C 0.8127(2) 0.03304(16) 0.58713(17) 0.0248(6) Uani 1 1 d .
C00Y C 0.8581(2) 0.07587(16) 0.60921(17) 0.0240(6) Uani 1 1 d .
H00Y H 0.833622 0.073756 0.653210 0.029 Uiso 1 1 calc R
C00Z C 0.6704(2) 0.11608(16) 0.35411(17) 0.0229(6) Uani 1 1 d .
H00Z H 0.688190 0.137547 0.307474 0.028 Uiso 1 1 calc R
C010 C 0.4221(2) 0.27216(16) 0.39764(16) 0.0224(6) Uani 1 1 d .
H010 H 0.373244 0.239980 0.431342 0.027 Uiso 1 1 calc R
C011 C 0.8010(2) 0.32387(16) 0.59923(16) 0.0224(6) Uani 1 1 d .
H011 H 0.739738 0.332081 0.628102 0.027 Uiso 1 1 calc R
C012 C 0.4231(2) 0.34014(16) 0.39679(16) 0.0216(6) Uani 1 1 d .
C013 C 0.5072(2) 0.46122(16) 0.34882(17) 0.0236(6) Uani 1 1 d .
H01A H 0.437333 0.477973 0.365837 0.028 Uiso 1 1 calc R
H01B H 0.534696 0.494300 0.303504 0.028 Uiso 1 1 calc R
C014 C 0.4750(2) 0.37775(16) 0.60319(16) 0.0229(6) Uani 1 1 d .
H01C H 0.467925 0.338160 0.590774 0.028 Uiso 1 1 calc R
H01D H 0.422280 0.413450 0.587569 0.028 Uiso 1 1 calc R
C015 C 0.8455(2) 0.37922(16) 0.54022(16) 0.0219(6) Uani 1 1 d .
C016 C 0.6170(2) 0.05025(16) 0.49290(16) 0.0217(6) Uani 1 1 d .
H016 H 0.598684 0.027678 0.539426 0.026 Uiso 1 1 calc R
C017 C 0.4217(2) 0.07753(16) 0.56519(16) 0.0232(6) Uani 1 1 d .
H01E H 0.474634 0.091609 0.581696 0.028 Uiso 1 1 calc R
H01F H 0.425255 0.026489 0.578698 0.028 Uiso 1 1 calc R
C018 C 0.1685(2) 0.29423(16) 0.61228(17) 0.0243(6) Uani 1 1 d .
H01G H 0.139448 0.258294 0.602973 0.029 Uiso 1 1 calc R
H01H H 0.220215 0.271318 0.638923 0.029 Uiso 1 1 calc R
C019 C 0.5666(2) 0.36822(17) 0.29809(17) 0.0249(6) Uani 1 1 d .
H019 H 0.615438 0.400396 0.264378 0.030 Uiso 1 1 calc R
C01A C 0.2258(2) 0.34908(16) 0.54553(17) 0.0251(6) Uani 1 1 d .
H01I H 0.173810 0.379070 0.522347 0.030 Uiso 1 1 calc R
H01J H 0.269353 0.378744 0.554073 0.030 Uiso 1 1 calc R
C01B C 0.2950(2) 0.31221(16) 0.50213(16) 0.0235(6) Uani 1 1 d .
H01K H 0.343939 0.279764 0.526312 0.028 Uiso 1 1 calc R
H01L H 0.251139 0.285334 0.490613 0.028 Uiso 1 1 calc R
C01C C 0.0221(3) 0.26655(18) 0.71775(17) 0.0283(7) Uani 1 1 d .
H01M H -0.001622 0.230661 0.705906 0.034 Uiso 1 1 calc R
H01N H 0.072439 0.244346 0.745630 0.034 Uiso 1 1 calc R
C01D C 0.3118(2) 0.09950(16) 0.59566(17) 0.0248(6) Uani 1 1 d .
H01O H 0.258790 0.084875 0.579596 0.030 Uiso 1 1 calc R
H01P H 0.307954 0.150589 0.581648 0.030 Uiso 1 1 calc R
C01E C 0.7973(2) -0.00819(17) 0.49538(17) 0.0245(6) Uani 1 1 d .
H01Q H 0.851194 -0.025677 0.465734 0.029 Uiso 1 1 calc R
H01R H 0.761041 -0.048496 0.532275 0.029 Uiso 1 1 calc R
C01F C 0.4901(2) 0.17576(16) 0.35253(16) 0.0231(6) Uani 1 1 d .
H01S H 0.506609 0.176209 0.307107 0.028 Uiso 1 1 calc R
H01T H 0.418926 0.157038 0.374523 0.028 Uiso 1 1 calc R
C01G C 0.0791(3) 0.32434(17) 0.65344(17) 0.0273(7) Uani 1 1 d .
H01U H 0.028226 0.348839 0.626620 0.033 Uiso 1 1 calc R
H01V H 0.108071 0.358482 0.665109 0.033 Uiso 1 1 calc R
C01H C 0.9886(2) 0.16941(16) 0.58976(17) 0.0245(6) Uani 1 1 d .
H01W H 0.979615 0.147336 0.638127 0.029 Uiso 1 1 calc R
H01X H 1.064367 0.173597 0.569540 0.029 Uiso 1 1 calc R
C01I C 1.0962(2) 0.17425(18) 0.39188(18) 0.0284(7) Uani 1 1 d .
H01Y H 1.037764 0.180797 0.370091 0.034 Uiso 1 1 calc R
H H 1.133573 0.130685 0.391582 0.034 Uiso 1 1 calc R
C01J C 0.4573(2) 0.35368(16) 0.67809(17) 0.0241(6) Uani 1 1 d .
H01Z H 0.464423 0.393779 0.689781 0.029 Uiso 1 1 calc R
HA H 0.511947 0.319187 0.692823 0.029 Uiso 1 1 calc R
C01K C 0.5030(3) -0.03821(18) 0.77811(18) 0.0302(7) Uani 1 1 d .
H01 H 0.471238 0.008762 0.764911 0.036 Uiso 1 1 calc R
HB H 0.547145 -0.041116 0.808444 0.036 Uiso 1 1 calc R
C01L C 0.7063(3) 0.21269(17) 0.71418(17) 0.0291(7) Uani 1 1 d .
H0AA H 0.653984 0.231197 0.687156 0.035 Uiso 1 1 calc R
HC H 0.716074 0.247410 0.732130 0.035 Uiso 1 1 calc R
C01M C 0.2883(3) 0.06615(18) 0.67183(18) 0.0288(7) Uani 1 1 d .
H1AA H 0.300294 0.015520 0.684961 0.035 Uiso 1 1 calc R
HD H 0.338170 0.084323 0.687401 0.035 Uiso 1 1 calc R
C01N C 1.0744(2) 0.41396(17) 0.39597(17) 0.0269(7) Uani 1 1 d .
H2AA H 1.058332 0.388472 0.370563 0.032 Uiso 1 1 calc R
HE H 1.126781 0.386765 0.420495 0.032 Uiso 1 1 calc R
C01O C 0.3218(3) 0.30790(18) 0.79000(17) 0.0284(7) Uani 1 1 d .
H3AA H 0.321553 0.352882 0.795144 0.034 Uiso 1 1 calc R
HF H 0.377835 0.278664 0.809511 0.034 Uiso 1 1 calc R
C01P C 0.3474(3) 0.32072(17) 0.71534(17) 0.0275(7) Uani 1 1 d .
H4AA H 0.293489 0.351861 0.695188 0.033 Uiso 1 1 calc R
HG H 0.344899 0.276106 0.709997 0.033 Uiso 1 1 calc R
C01Q C 0.6662(3) 0.00121(17) 0.68483(17) 0.0277(7) Uani 1 1 d .
H5AA H 0.640945 0.049878 0.670953 0.033 Uiso 1 1 calc R
HH H 0.708434 -0.006143 0.717319 0.033 Uiso 1 1 calc R
C01R C 0.8325(3) 0.5083(2) 0.26630(18) 0.0323(7) Uani 1 1 d .
H6AA H 0.872902 0.469388 0.291671 0.039 Uiso 1 1 calc R
HI H 0.855950 0.552039 0.265536 0.039 Uiso 1 1 calc R
C01S C 0.8870(3) 0.10631(19) 0.28789(18) 0.0314(7) Uani 1 1 d .
H7AA H 0.877498 0.155015 0.284874 0.038 Uiso 1 1 calc R
HJ H 0.849694 0.099917 0.257779 0.038 Uiso 1 1 calc R
C01T C 0.1758(3) 0.07931(18) 0.70691(18) 0.0299(7) Uani 1 1 d .
H8AA H 0.125622 0.059791 0.692692 0.036 Uiso 1 1 calc R
HK H 0.162793 0.129897 0.693159 0.036 Uiso 1 1 calc R
C01U C 1.3791(3) 0.54275(19) 0.20832(18) 0.0312(7) Uani 1 1 d .
H9AA H 1.356376 0.533183 0.174053 0.037 Uiso 1 1 calc R
HL H 1.421430 0.502559 0.229788 0.037 Uiso 1 1 calc R
C01V C 1.1180(3) 0.48624(18) 0.34881(18) 0.0292(7) Uani 1 1 d .
H0BA H 1.064652 0.513145 0.325008 0.035 Uiso 1 1 calc R
HM H 1.132943 0.511432 0.374793 0.035 Uiso 1 1 calc R
C01W C 0.5730(3) -0.04831(18) 0.71596(17) 0.0294(7) Uani 1 1 d .
H1BA H 0.599166 -0.096749 0.728074 0.035 Uiso 1 1 calc R
HN H 0.530863 -0.040072 0.683225 0.035 Uiso 1 1 calc R
C01X C 0.4145(3) -0.09251(19) 0.81552(18) 0.0328(7) Uani 1 1 d .
H2BA H 0.364393 -0.085140 0.787535 0.039 Uiso 1 1 calc R
HO H 0.445091 -0.139536 0.823193 0.039 Uiso 1 1 calc R
C01Y C 0.6671(3) 0.14411(17) 0.77139(18) 0.0314(7) Uani 1 1 d .
H3BA H 0.716340 0.128006 0.800734 0.038 Uiso 1 1 calc R
HP H 0.664115 0.108102 0.753475 0.038 Uiso 1 1 calc R
C01Z C 1.1776(3) 0.1259(2) 0.17934(19) 0.0342(8) Uani 1 1 d .
H4BA H 1.187208 0.080031 0.175282 0.041 Uiso 1 1 calc R
HQ H 1.210751 0.123872 0.214676 0.041 Uiso 1 1 calc R
C020 C 0.7086(3) 0.3245(2) 0.20078(18) 0.0337(8) Uani 1 1 d .
H02A H 0.756739 0.338225 0.220852 0.040 Uiso 1 1 calc R
H02B H 0.674310 0.366739 0.174971 0.040 Uiso 1 1 calc R
C021 C 1.0052(3) 0.08895(19) 0.26873(19) 0.0325(7) Uani 1 1 d .
H02C H 1.040066 0.090669 0.301983 0.039 Uiso 1 1 calc R
H02D H 1.013272 0.041322 0.268683 0.039 Uiso 1 1 calc R
C022 C 1.1710(3) 0.2358(2) 0.35538(19) 0.0334(8) Uani 1 1 d .
H02E H 1.223796 0.231089 0.380935 0.040 Uiso 1 1 calc R
H02F H 1.130912 0.279134 0.353342 0.040 Uiso 1 1 calc R
C023 C 1.2187(3) 0.48067(18) 0.29841(18) 0.0315(7) Uani 1 1 d .
H02G H 1.200061 0.465653 0.266024 0.038 Uiso 1 1 calc R
H02H H 1.264526 0.444390 0.321845 0.038 Uiso 1 1 calc R
C024 C 1.2809(3) 0.54927(18) 0.26064(19) 0.0325(7) Uani 1 1 d .
H02I H 1.234530 0.586187 0.238536 0.039 Uiso 1 1 calc R
H02J H 1.302656 0.563304 0.292671 0.039 Uiso 1 1 calc R
C025 C 0.1562(3) 0.0469(2) 0.78302(19) 0.0388(8) Uani 1 1 d .
H02K H 0.206203 0.066974 0.796963 0.047 Uiso 1 1 calc R
H02L H 0.170910 -0.003480 0.796403 0.047 Uiso 1 1 calc R
C026 C 0.2150(3) 0.2721(2) 0.82891(18) 0.0334(8) Uani 1 1 d .
H02M H 0.159199 0.300474 0.808521 0.040 Uiso 1 1 calc R
H02N H 0.216135 0.226336 0.825171 0.040 Uiso 1 1 calc R
C027 C 0.5182(3) 0.09269(19) 0.87595(19) 0.0375(8) Uani 1 1 d .
H02O H 0.523350 0.050309 0.865658 0.045 Uiso 1 1 calc R
H02P H 0.564742 0.086252 0.905851 0.045 Uiso 1 1 calc R
C028 C 1.2276(3) 0.2420(2) 0.2847(2) 0.0368(8) Uani 1 1 d .
H02Q H 1.175803 0.238671 0.261190 0.044 Uiso 1 1 calc R
H02R H 1.277573 0.202787 0.286806 0.044 Uiso 1 1 calc R
C029 C 1.0584(3) 0.1407(2) 0.19968(19) 0.0351(8) Uani 1 1 d .
H02S H 1.048409 0.188334 0.199643 0.042 Uiso 1 1 calc R
H02T H 1.023999 0.138200 0.166536 0.042 Uiso 1 1 calc R
C02A C 1.4490(3) 0.6080(2) 0.17443(19) 0.0370(8) Uani 1 1 d .
H02U H 1.467641 0.619983 0.208647 0.044 Uiso 1 1 calc R
H02V H 1.409084 0.647491 0.149482 0.044 Uiso 1 1 calc R
C02B C -0.0732(3) 0.2933(2) 0.7584(2) 0.0388(8) Uani 1 1 d .
H02W H -0.123493 0.316048 0.730628 0.047 Uiso 1 1 calc R
H02X H -0.049715 0.328359 0.771367 0.047 Uiso 1 1 calc R
C02C C 0.3548(3) -0.0884(2) 0.8826(2) 0.0381(8) Uani 1 1 d .
H02Y H 0.324534 -0.041234 0.874664 0.046 Uiso 1 1 calc R
HR H 0.405252 -0.095482 0.910266 0.046 Uiso 1 1 calc R
C02D C 0.1885(3) 0.2618(2) 0.90286(19) 0.0382(8) Uani 1 1 d .
H02Z H 0.185418 0.307636 0.906694 0.046 Uiso 1 1 calc R
HS H 0.245027 0.234376 0.923081 0.046 Uiso 1 1 calc R
C02E C 0.8490(3) 0.5104(2) 0.19555(19) 0.0368(8) Uani 1 1 d .
H02 H 0.816970 0.553453 0.169185 0.044 Uiso 1 1 calc R
HT H 0.812609 0.470708 0.196854 0.044 Uiso 1 1 calc R
C02F C 0.5570(3) 0.1549(2) 0.8114(2) 0.0396(9) Uani 1 1 d .
H5BA H 0.558164 0.196409 0.822218 0.047 Uiso 1 1 calc R
HU H 0.506538 0.164197 0.783288 0.047 Uiso 1 1 calc R
C02G C 1.3530(3) 0.1683(2) 0.0945(2) 0.0438(9) Uani 1 1 d .
H6BA H 1.364944 0.122703 0.089825 0.053 Uiso 1 1 calc R
HV H 1.383922 0.166301 0.130689 0.053 Uiso 1 1 calc R
C02H C 1.2340(3) 0.1817(2) 0.1130(2) 0.0393(8) Uani 1 1 d .
H7BA H 1.202788 0.182389 0.077323 0.047 Uiso 1 1 calc R
HW H 1.222051 0.227825 0.116433 0.047 Uiso 1 1 calc R
C02I C 0.4048(3) 0.1009(2) 0.9121(2) 0.0432(9) Uani 1 1 d .
H8BA H 0.357638 0.102126 0.884063 0.052 Uiso 1 1 calc R
HX H 0.397861 0.145986 0.917784 0.052 Uiso 1 1 calc R
C02J C 1.2873(3) 0.3113(2) 0.2452(2) 0.0415(9) Uani 1 1 d .
H9BA H 1.235269 0.349401 0.236422 0.050 Uiso 1 1 calc R
HY H 1.327307 0.318645 0.273591 0.050 Uiso 1 1 calc R
C02K C 0.3687(4) 0.0430(2) 0.9804(2) 0.0476(10) Uani 1 1 d .
H0CA H 0.378962 -0.002233 0.975041 0.057 Uiso 1 1 calc R
HZ H 0.413782 0.043334 1.009150 0.057 Uiso 1 1 calc R
C02L C 0.0824(3) 0.2242(2) 0.9418(2) 0.0461(10) Uani 1 1 d .
H1CA H 0.025482 0.252488 0.923794 0.069 Uiso 1 1 calc GR
H5DA H 0.070900 0.217463 0.988384 0.069 Uiso 1 1 calc GR
H6DA H 0.084441 0.179085 0.937641 0.069 Uiso 1 1 calc GR
C02M C -0.1293(3) 0.2336(2) 0.8217(2) 0.0480(10) Uani 1 1 d .
H2CA H -0.146970 0.196701 0.809499 0.072 Uiso 1 1 calc GR
H7DA H -0.193174 0.251686 0.843236 0.072 Uiso 1 1 calc GR
H8DA H -0.082744 0.214920 0.852052 0.072 Uiso 1 1 calc GR
C02N C 0.0437(4) 0.0580(2) 0.8201(2) 0.0501(11) Uani 1 1 d .
H3CA H 0.027048 0.108194 0.804764 0.060 Uiso 1 1 calc R
H9DA H -0.006125 0.034987 0.808867 0.060 Uiso 1 1 calc R
C02O C 1.1427(3) 0.5707(3) 0.1035(2) 0.0501(11) Uani 1 1 d .
H4CA H 1.182926 0.530699 0.127477 0.060 Uiso 1 1 calc R
H0EA H 1.138401 0.565526 0.062430 0.060 Uiso 1 1 calc R
C02P C 0.2658(3) -0.1421(2) 0.9213(2) 0.0472(10) Uani 1 1 d .
H5CA H 0.212638 -0.133034 0.895107 0.057 Uiso 1 1 calc R
H1EA H 0.294974 -0.189144 0.926887 0.057 Uiso 1 1 calc R
C02Q C 0.7694(4) 0.2861(2) 0.1558(2) 0.0500(11) Uani 1 1 d .
H6CA H 0.804740 0.245067 0.182480 0.060 Uiso 1 1 calc R
H2EA H 0.718709 0.269251 0.139687 0.060 Uiso 1 1 calc R
C02R C 1.5509(3) 0.5968(3) 0.1267(2) 0.0472(10) Uani 1 1 d .
H7CA H 1.532917 0.584760 0.092800 0.071 Uiso 1 1 calc GR
H3EA H 1.592307 0.559194 0.151494 0.071 Uiso 1 1 calc GR
H4EA H 1.591512 0.639551 0.105676 0.071 Uiso 1 1 calc GR
C02S C 0.9676(4) 0.5075(2) 0.1605(2) 0.0476(10) Uani 1 1 d .
H8CA H 1.000207 0.465717 0.188354 0.057 Uiso 1 1 calc R
H5EA H 0.972009 0.502390 0.118112 0.057 Uiso 1 1 calc R
C02T C 1.4096(4) 0.2251(3) 0.0291(2) 0.0559(12) Uani 1 1 d .
H9CA H 1.381920 0.225808 -0.007393 0.084 Uiso 1 1 calc GR
H6EA H 1.484652 0.214810 0.020488 0.084 Uiso 1 1 calc GR
H7EA H 1.397905 0.270491 0.033258 0.084 Uiso 1 1 calc GR
N02U N 0.5092(6) 0.1909(3) 0.6380(4) 0.097(2) Uani 1 1 d .
C02V C 1.0300(4) 0.5707(2) 0.1471(2) 0.0490(10) Uani 1 1 d .
H0DA H 1.035032 0.571917 0.189635 0.059 Uiso 1 1 calc R
H8EA H 0.992364 0.613070 0.124726 0.059 Uiso 1 1 calc R
C02W C 0.2541(4) 0.0493(3) 1.0151(2) 0.0562(12) Uani 1 1 d .
H1DA H 0.208249 0.044589 0.989167 0.084 Uiso 1 1 calc GR
H9EA H 0.242153 0.094714 1.019178 0.084 Uiso 1 1 calc GR
H0FA H 0.238817 0.012744 1.059033 0.084 Uiso 1 1 calc GR
C02X C 1.3621(4) 0.3172(3) 0.1802(2) 0.0570(12) Uani 1 1 d .
H2DA H 1.322951 0.309539 0.151588 0.068 Uiso 1 1 calc R
H1FA H 1.415671 0.280045 0.188640 0.068 Uiso 1 1 calc R
C02Y C 1.2002(4) 0.6383(3) 0.0859(3) 0.0564(12) Uani 1 1 d .
H3DA H 1.155423 0.678237 0.066908 0.068 Uiso 1 1 calc R
H2FA H 1.210833 0.640631 0.126857 0.068 Uiso 1 1 calc R
C02Z C 1.1284(4) 0.3951(3) 0.0560(3) 0.0630(13) Uani 1 1 d .
H4DA H 1.160006 0.350727 0.080405 0.076 Uiso 1 1 calc R
H3FA H 1.106135 0.421015 0.085780 0.076 Uiso 1 1 calc R
C030 C 0.2125(4) -0.1400(3) 0.9899(2) 0.0634(14) Uani 1 1 d .
H03A H 0.181340 -0.093998 0.984719 0.095 Uiso 1 1 calc GR
H03B H 0.264439 -0.149531 1.016382 0.095 Uiso 1 1 calc GR
H03C H 0.157830 -0.175041 1.012083 0.095 Uiso 1 1 calc GR
C031 C 0.5659(9) 0.2017(3) 0.5900(5) 0.104(3) Uani 1 1 d .
C032 C 0.9054(6) 0.3107(4) 0.3200(5) 0.084(2) Uani 1 1 d .
C033 C 1.3053(4) 0.6447(3) 0.0374(3) 0.0719(17) Uani 1 1 d .
H03D H 1.294831 0.647502 -0.004953 0.108 Uiso 1 1 calc GR
H03E H 1.348759 0.604074 0.054650 0.108 Uiso 1 1 calc GR
H03F H 1.340070 0.686670 0.031132 0.108 Uiso 1 1 calc GR
C034 C 1.4185(5) 0.3890(3) 0.1423(3) 0.0659(14) Uani 1 1 d .
H03G H 1.364810 0.425812 0.132012 0.079 Uiso 1 1 calc R
H03H H 1.454161 0.397724 0.171976 0.079 Uiso 1 1 calc R
C035 C 0.0288(4) 0.0294(4) 0.8959(3) 0.0717(16) Uani 1 1 d .
H03I H 0.079784 0.050503 0.907393 0.108 Uiso 1 1 calc GR
H03J H 0.039188 -0.021024 0.911984 0.108 Uiso 1 1 calc GR
H03K H -0.041910 0.040440 0.916275 0.108 Uiso 1 1 calc GR
N036 N 0.9574(7) 0.3132(4) 0.2723(4) 0.113(2) Uani 1 1 d .
C037 C 0.8517(4) 0.3302(3) 0.0958(3) 0.080(2) Uani 1 1 d .
H03L H 0.868736 0.307148 0.063431 0.096 Uiso 1 1 calc R
H03M H 0.819172 0.375599 0.074862 0.096 Uiso 1 1 calc R
C038 C 0.9460(5) 0.3427(3) 0.1072(3) 0.0736(16) Uani 1 1 d .
H03N H 0.974629 0.298236 0.133689 0.088 Uiso 1 1 calc R
H03O H 0.931730 0.372953 0.133105 0.088 Uiso 1 1 calc R
C039 C 1.2121(4) 0.4368(4) -0.0031(4) 0.087(2) Uani 1 1 d .
H03P H 1.238670 0.410211 -0.031512 0.131 Uiso 1 1 calc GR
H03Q H 1.269510 0.446187 0.012382 0.131 Uiso 1 1 calc GR
H03R H 1.181849 0.480666 -0.028112 0.131 Uiso 1 1 calc GR
C03A C 1.0331(4) 0.3793(4) 0.0394(4) 0.089(2) Uani 1 1 d .
H03S H 1.052264 0.347891 0.014676 0.107 Uiso 1 1 calc R
H03T H 1.004083 0.422649 0.011328 0.107 Uiso 1 1 calc R
C03B C 1.4954(5) 0.3951(4) 0.0807(3) 0.0854(19) Uani 1 1 d .
H03U H 1.460163 0.390655 0.049277 0.128 Uiso 1 1 calc GR
H03V H 1.548306 0.358395 0.089855 0.128 Uiso 1 1 calc GR
H03W H 1.528977 0.440415 0.061960 0.128 Uiso 1 1 calc GR
C03C C 0.7567(10) 0.2557(6) 0.4159(6) 0.142(4) Uani 1 1 d .
H03X H 0.763783 0.219683 0.399198 0.170 Uiso 1 1 calc R
C03D C 0.6837(8) 0.2160(8) 0.5224(8) 0.192(7) Uani 1 1 d .
H03Y H 0.754136 0.200822 0.520824 0.231 Uiso 1 1 calc R
C03E C 0.8327(10) 0.3040(6) 0.3857(7) 0.170(5) Uani 1 1 d .
H03Z H 0.840531 0.334465 0.406320 0.204 Uiso 1 1 calc R
C03F C 0.6419(17) 0.2488(7) 0.4841(9) 0.259(11) Uani 1 1 d .
H03 H 0.572762 0.266711 0.485886 0.311 Uiso 1 1 calc R

loop_
_atom_site_aniso_label
_atom_site_aniso_U_11
_atom_site_aniso_U_22
_atom_site_aniso_U_33
_atom_site_aniso_U_23
_atom_site_aniso_U_13
_atom_site_aniso_U_12
O001 0.0125(10) 0.0229(11) 0.0340(12) -0.0136(9) -0.0002(8) 0.0005(8)
O002 0.0143(10) 0.0248(11) 0.0312(12) -0.0093(9) -0.0041(9) -0.0030(8)
O003 0.0207(11) 0.0180(10) 0.0380(13) -0.0122(9) 0.0009(9) -0.0008(8)
O004 0.0214(11) 0.0214(11) 0.0332(12) -0.0065(9) 0.0006(9) 0.0004(8)
O005 0.0162(10) 0.0221(11) 0.0368(13) -0.0063(9) 0.0015(9) 0.0015(8)
O006 0.0209(11) 0.0342(13) 0.0302(12) -0.0109(10) -0.0032(9) -0.0035(9)
O007 0.0253(12) 0.0296(12) 0.0378(13) -0.0178(10) 0.0035(10) -0.0102(9)
O008 0.0154(10) 0.0293(12) 0.0367(13) -0.0124(10) 0.0035(9) 0.0011(9)
O009 0.0157(10) 0.0323(12) 0.0380(13) -0.0164(10) 0.0003(9) -0.0101(9)
O00A 0.0300(12) 0.0289(12) 0.0336(13) -0.0153(10) 0.0066(10) -0.0082(10)
C00B 0.0108(13) 0.0171(13) 0.0397(18) -0.0161(12) -0.0035(12) -0.0009(10)
C00C 0.0097(13) 0.0194(14) 0.0375(17) -0.0124(12) -0.0045(12) -0.0010(10)
C00D 0.0196(15) 0.0190(14) 0.0316(17) -0.0105(12) -0.0049(12) -0.0005(11)
C00E 0.0133(13) 0.0159(13) 0.0313(16) -0.0098(12) -0.0042(11) 0.0010(10)
C00F 0.0139(13) 0.0202(15) 0.0341(17) -0.0110(12) -0.0068(12) -0.0008(11)
C00G 0.0108(13) 0.0217(15) 0.0389(18) -0.0139(13) -0.0041(12) -0.0007(11)
C00H 0.0127(13) 0.0210(14) 0.0375(18) -0.0152(13) -0.0003(12) -0.0024(11)
C00I 0.0113(13) 0.0143(13) 0.0368(17) -0.0108(12) -0.0053(12) 0.0009(10)
C00J 0.0109(13) 0.0167(13) 0.0356(17) -0.0100(12) -0.0039(12) -0.0020(10)
C00K 0.0118(13) 0.0214(14) 0.0313(16) -0.0085(12) -0.0049(12) -0.0009(11)
C00L 0.0095(13) 0.0274(16) 0.0345(17) -0.0141(13) -0.0005(12) -0.0015(11)
C00M 0.0143(13) 0.0156(13) 0.0348(17) -0.0110(12) -0.0054(12) -0.0023(10)
C00N 0.0165(14) 0.0193(14) 0.0335(17) -0.0105(12) -0.0048(12) -0.0009(11)
C00O 0.0101(13) 0.0223(15) 0.0395(18) -0.0121(13) -0.0078(12) 0.0004(11)
C00P 0.0182(14) 0.0187(14) 0.0322(16) -0.0100(12) -0.0068(12) -0.0022(11)
C00Q 0.0055(12) 0.0243(15) 0.0411(18) -0.0134(13) -0.0040(12) -0.0021(11)
C00R 0.0110(13) 0.0217(14) 0.0403(18) -0.0171(13) -0.0039(12) -0.0026(11)
C00S 0.0147(13) 0.0199(14) 0.0300(16) -0.0075(12) -0.0039(12) -0.0019(11)
C00T 0.0138(13) 0.0174(14) 0.0399(18) -0.0160(13) -0.0045(12) -0.0016(11)
C00U 0.0173(14) 0.0235(15) 0.0285(16) -0.0097(12) 0.0011(12) -0.0041(11)
C00V 0.0148(14) 0.0252(16) 0.0332(17) -0.0124(13) -0.0047(12) 0.0007(11)
C00W 0.0156(14) 0.0194(14) 0.0319(17) -0.0114(12) -0.0033(12) -0.0003(11)
C00X 0.0145(14) 0.0220(15) 0.0374(18) -0.0114(13) -0.0035(12) -0.0037(11)
C00Y 0.0149(14) 0.0231(15) 0.0347(17) -0.0121(13) -0.0044(12) -0.0012(11)
C00Z 0.0137(13) 0.0225(15) 0.0325(17) -0.0128(13) 0.0002(12) -0.0034(11)
C010 0.0144(13) 0.0188(14) 0.0328(17) -0.0097(12) -0.0021(12) -0.0020(11)
C011 0.0133(13) 0.0237(15) 0.0308(16) -0.0120(13) -0.0028(12) -0.0007(11)
C012 0.0131(13) 0.0195(14) 0.0326(16) -0.0112(12) -0.0035(12) -0.0001(11)
C013 0.0199(14) 0.0183(14) 0.0327(17) -0.0090(12) -0.0062(12) -0.0015(11)
C014 0.0130(13) 0.0210(14) 0.0346(17) -0.0121(12) -0.0014(12) -0.0026(11)
C015 0.0133(13) 0.0202(14) 0.0336(17) -0.0105(12) -0.0068(12) -0.0009(11)
C016 0.0136(13) 0.0215(14) 0.0319(16) -0.0129(12) -0.0024(12) -0.0029(11)
C017 0.0126(13) 0.0229(15) 0.0362(17) -0.0151(13) -0.0029(12) -0.0001(11)
C018 0.0147(14) 0.0237(15) 0.0362(18) -0.0141(13) -0.0038(12) -0.0009(11)
C019 0.0203(15) 0.0227(15) 0.0299(17) -0.0079(12) -0.0036(12) -0.0047(12)
C01A 0.0186(14) 0.0206(15) 0.0362(18) -0.0130(13) -0.0024(13) -0.0014(11)
C01B 0.0134(13) 0.0192(14) 0.0341(17) -0.0102(12) 0.0013(12) 0.0000(11)
C01C 0.0215(15) 0.0320(17) 0.0334(18) -0.0152(14) -0.0031(13) -0.0038(13)
C01D 0.0164(14) 0.0212(15) 0.0372(18) -0.0140(13) -0.0022(12) 0.0008(11)
C01E 0.0158(14) 0.0238(15) 0.0362(18) -0.0150(13) -0.0036(12) -0.0009(11)
C01F 0.0144(13) 0.0234(15) 0.0325(17) -0.0133(13) -0.0010(12) -0.0041(11)
C01G 0.0205(15) 0.0277(16) 0.0359(18) -0.0169(14) -0.0018(13) -0.0019(12)
C01H 0.0185(14) 0.0229(15) 0.0335(17) -0.0114(13) -0.0070(12) 0.0001(12)
C01I 0.0151(14) 0.0321(17) 0.0384(19) -0.0150(14) -0.0023(13) -0.0037(12)
C01J 0.0147(14) 0.0227(15) 0.0351(17) -0.0125(13) -0.0031(12) -0.0009(11)
C01K 0.0255(16) 0.0293(17) 0.0335(18) -0.0116(14) -0.0020(14) -0.0032(13)
C01L 0.0241(16) 0.0226(16) 0.0336(18) -0.0082(13) 0.0028(13) -0.0029(12)
C01M 0.0199(15) 0.0286(17) 0.0386(19) -0.0149(14) -0.0050(13) 0.0017(12)
C01N 0.0131(14) 0.0264(16) 0.0351(18) -0.0092(13) 0.0015(12) -0.0002(12)
C01O 0.0183(15) 0.0304(17) 0.0323(18) -0.0094(14) -0.0002(13) -0.0043(12)
C01P 0.0212(15) 0.0258(16) 0.0325(17) -0.0085(13) -0.0023(13) -0.0066(12)
C01Q 0.0273(16) 0.0237(16) 0.0304(17) -0.0113(13) 0.0004(13) -0.0050(13)
C01R 0.0248(17) 0.0356(19) 0.0330(18) -0.0112(15) -0.0010(14) -0.0062(14)
C01S 0.0225(16) 0.0327(18) 0.0357(19) -0.0146(15) 0.0014(14) 0.0011(13)
C01T 0.0254(17) 0.0258(16) 0.0352(18) -0.0123(14) -0.0012(14) 0.0034(13)
C01U 0.0221(16) 0.0335(18) 0.0335(18) -0.0091(14) -0.0025(14) -0.0036(13)
C01V 0.0179(15) 0.0270(16) 0.0360(18) -0.0076(14) -0.0006(13) -0.0025(12)
C01W 0.0265(17) 0.0264(16) 0.0325(18) -0.0099(14) -0.0016(14) -0.0055(13)
C01X 0.0255(17) 0.0334(18) 0.0354(19) -0.0113(15) -0.0007(14) -0.0041(14)
C01Y 0.0311(18) 0.0221(16) 0.0327(18) -0.0069(13) 0.0031(14) -0.0039(13)
C01Z 0.0230(17) 0.0347(19) 0.039(2) -0.0137(15) 0.0025(14) -0.0004(14)
C020 0.0233(16) 0.0383(19) 0.0321(18) -0.0084(15) 0.0029(14) -0.0098(14)
C021 0.0237(17) 0.0300(17) 0.039(2) -0.0148(15) 0.0039(14) -0.0004(13)
C022 0.0211(16) 0.041(2) 0.040(2) -0.0177(16) -0.0018(14) -0.0119(14)
C023 0.0196(16) 0.0306(18) 0.0367(19) -0.0085(14) 0.0011(14) -0.0024(13)
C024 0.0226(16) 0.0293(17) 0.0381(19) -0.0081(14) 0.0000(14) -0.0037(13)
C025 0.034(2) 0.041(2) 0.036(2) -0.0137(16) -0.0011(16) 0.0020(16)
C026 0.0271(17) 0.0335(18) 0.0343(19) -0.0092(15) -0.0003(14) -0.0071(14)
C027 0.037(2) 0.0286(18) 0.038(2) -0.0091(15) 0.0041(16) -0.0030(15)
C028 0.0231(17) 0.043(2) 0.044(2) -0.0200(17) -0.0003(15) -0.0050(15)
C029 0.0238(17) 0.038(2) 0.0365(19) -0.0125(15) 0.0025(14) 0.0003(14)
C02A 0.0278(18) 0.041(2) 0.0356(19) -0.0089(16) -0.0008(15) -0.0115(15)
C02B 0.0294(18) 0.047(2) 0.040(2) -0.0229(18) 0.0021(16) -0.0036(16)
C02C 0.0333(19) 0.036(2) 0.039(2) -0.0127(16) 0.0023(16) -0.0041(15)
C02D 0.0268(18) 0.044(2) 0.035(2) -0.0079(16) 0.0012(15) -0.0061(15)
C02E 0.0285(18) 0.046(2) 0.036(2) -0.0174(17) -0.0004(15) -0.0084(15)
C02F 0.038(2) 0.0293(18) 0.038(2) -0.0066(15) 0.0068(16) -0.0043(15)
C02G 0.0239(18) 0.053(2) 0.047(2) -0.0160(19) 0.0012(16) -0.0036(16)
C02H 0.0267(18) 0.044(2) 0.040(2) -0.0113(17) -0.0002(15) -0.0020(15)
C02I 0.036(2) 0.037(2) 0.043(2) -0.0091(17) 0.0071(17) -0.0034(16)
C02J 0.0300(19) 0.052(2) 0.041(2) -0.0155(18) -0.0011(16) -0.0158(17)
C02K 0.049(2) 0.041(2) 0.040(2) -0.0112(18) 0.0066(19) -0.0044(18)
C02L 0.034(2) 0.049(2) 0.040(2) -0.0067(18) 0.0049(17) -0.0064(17)
C02M 0.038(2) 0.059(3) 0.041(2) -0.019(2) 0.0060(18) -0.0072(19)
C02N 0.043(2) 0.051(3) 0.044(2) -0.0168(19) 0.0095(19) 0.0011(19)
C02O 0.036(2) 0.073(3) 0.039(2) -0.020(2) -0.0027(18) -0.008(2)
C02P 0.040(2) 0.047(2) 0.044(2) -0.0123(18) 0.0047(18) -0.0105(18)
C02Q 0.040(2) 0.056(3) 0.035(2) -0.0100(19) 0.0103(17) 0.0078(19)
C02R 0.0259(19) 0.065(3) 0.042(2) -0.016(2) 0.0067(16) -0.0144(18)
C02S 0.048(2) 0.049(2) 0.042(2) -0.0196(19) -0.0002(19) -0.0041(19)
C02T 0.033(2) 0.073(3) 0.049(3) -0.015(2) 0.0049(19) -0.012(2)
N02U 0.127(6) 0.067(4) 0.142(6) -0.066(4) -0.067(5) 0.006(4)
C02V 0.046(2) 0.048(2) 0.049(2) -0.018(2) -0.0027(19) -0.0072(19)
C02W 0.045(3) 0.056(3) 0.051(3) -0.012(2) 0.010(2) -0.013(2)
C02X 0.045(3) 0.068(3) 0.050(3) -0.022(2) 0.008(2) -0.014(2)
C02Y 0.048(3) 0.059(3) 0.062(3) -0.016(2) -0.021(2) -0.002(2)
C02Z 0.050(3) 0.056(3) 0.075(4) -0.027(3) 0.001(2) 0.009(2)
C030 0.063(3) 0.060(3) 0.045(3) -0.013(2) 0.019(2) -0.016(2)
C031 0.189(11) 0.038(3) 0.119(6) -0.040(4) -0.074(7) -0.007(4)
C032 0.087(5) 0.074(4) 0.114(6) -0.048(5) -0.051(5) 0.025(4)
C033 0.052(3) 0.087(4) 0.056(3) 0.005(3) -0.016(2) -0.028(3)
C034 0.066(3) 0.067(3) 0.055(3) -0.017(3) 0.001(2) -0.022(3)
C035 0.055(3) 0.100(5) 0.049(3) -0.031(3) 0.014(2) -0.007(3)
N036 0.122(6) 0.101(5) 0.112(6) -0.022(5) -0.056(5) 0.022(4)
C037 0.044(3) 0.083(4) 0.060(3) 0.009(3) 0.018(2) 0.010(3)
C038 0.079(4) 0.056(3) 0.073(4) -0.011(3) -0.012(3) -0.011(3)
C039 0.040(3) 0.108(5) 0.122(6) -0.074(5) 0.026(3) -0.025(3)
C03A 0.038(3) 0.081(4) 0.103(5) 0.016(4) -0.011(3) -0.016(3)
C03B 0.078(4) 0.100(5) 0.069(4) -0.030(4) 0.006(3) -0.026(4)
C03C 0.177(11) 0.095(7) 0.132(9) -0.034(6) -0.018(8) 0.009(7)
C03D 0.112(7) 0.297(16) 0.335(18) -0.264(16) -0.157(10) 0.126(9)
C03E 0.197(12) 0.126(8) 0.247(14) -0.132(10) -0.035(11) -0.055(8)
C03F 0.42(3) 0.140(10) 0.35(2) -0.146(13) -0.31(2) 0.197(14)

loop_
_atom_type_symbol
_atom_type_description
_atom_type_scat_dispersion_real
_atom_type_scat_dispersion_imag
_atom_type_scat_source
C C 0.0181 0.0091 'International Tables Vol C Tables 4.2.6.8 and 6.1.1.4'
H H 0.0000 0.0000 'International Tables Vol C Tables 4.2.6.8 and 6.1.1.4'
N N 0.0311 0.0180 'International Tables Vol C Tables 4.2.6.8 and 6.1.1.4'
O O 0.0492 0.0322 'International Tables Vol C Tables 4.2.6.8 and 6.1.1.4'

loop_
_geom_angle_atom_site_label_1
_geom_angle_atom_site_label_2
_geom_angle_atom_site_label_3
_geom_angle
C00B O001 C017 116.1(2)
C00E O002 C014 117.5(2)
C012 O003 C01B 116.6(2)
C00S O004 C01L 116.6(2)
C00K O005 C01N 119.0(2)
C00D O006 C01R 118.6(3)
C00X O007 C01Q 117.6(2)
C00H O008 C01S 117.9(3)
C00Q O009 C01I 118.1(2)
C00U O00A C020 117.6(3)
O001 C00B C00T 117.2(3)
O001 C00B C016 122.7(3)
C00T C00B C016 120.1(3)
C00D C00C H00C 119.0
C00I C00C H00C 119.0
C00I C00C C00D 121.9(3)
O006 C00D C00C 123.9(3)
O006 C00D C00M 116.5(3)
C00C C00D C00M 119.6(3)
O002 C00E C00I 116.7(3)
O002 C00E C00J 123.8(3)
C00J C00E C00I 119.5(3)
C00S C00F C01H 120.7(3)
C00V C00F C00S 118.6(3)
C00V C00F C01H 120.7(3)
C00L C00G C01E 118.9(3)
C00X C00G C00L 119.0(3)
C00X C00G C01E 122.0(3)
O008 C00H C00Z 123.3(3)
C00R C00H O008 116.5(3)
C00R C00H C00Z 120.2(3)
C00C C00I C00E 118.5(3)
C00C C00I C00N 121.7(3)
C00E C00I C00N 119.7(3)
C00E C00J H00J 119.1
C00M C00J C00E 121.8(3)
C00M C00J H00J 119.1
O005 C00K C00V 123.7(3)
O005 C00K C015 116.0(3)
C015 C00K C00V 120.4(3)
C00G C00L H00L 119.7
C00Q C00L C00G 120.6(3)
C00Q C00L H00L 119.7
C00D C00M C013 120.7(3)
C00J C00M C00D 118.6(3)
C00J C00M C013 120.7(3)
C00I C00N H00A 109.6
C00I C00N H00B 109.6
H00A C00N H00B 108.1
C015 C00N C00I 110.4(2)
C015 C00N H00A 109.6
C015 C00N H00B 109.6
C00Q C00O C00Y 118.7(3)
C00Q C00O C01H 121.2(3)
C00Y C00O C01H 120.1(3)
C012 C00P C013 121.1(3)
C019 C00P C012 118.5(3)
C019 C00P C013 120.4(3)
O009 C00Q C00L 123.1(3)
O009 C00Q C00O 116.3(3)
C00O C00Q C00L 120.6(3)
C00H C00R C016 119.3(3)
C00H C00R C01E 121.6(3)
C016 C00R C01E 119.1(3)
O004 C00S C00F 116.8(3)
O004 C00S C011 122.8(3)
C011 C00S C00F 120.3(3)
C00B C00T C00Z 119.0(3)
C00B C00T C01F 121.5(3)
C00Z C00T C01F 119.5(3)
O00A C00U C00W 115.9(3)
O00A C00U C019 123.9(3)
C019 C00U C00W 120.2(3)
C00F C00V C00K 120.9(3)
C00F C00V H00V 119.5
C00K C00V H00V 119.5
C00U C00W C01F 121.2(3)
C010 C00W C00U 118.2(3)
C010 C00W C01F 120.6(3)
O007 C00X C00Y 122.8(3)
C00G C00X O007 116.6(3)
C00G C00X C00Y 120.6(3)
C00O C00Y H00Y 119.8
C00X C00Y C00O 120.5(3)
C00X C00Y H00Y 119.8
C00H C00Z C00T 120.5(3)
C00H C00Z H00Z 119.7
C00T C00Z H00Z 119.7
C00W C010 H010 119.1
C012 C010 C00W 121.9(3)
C012 C010 H010 119.1
C00S C011 H011 119.5
C00S C011 C015 121.1(3)
C015 C011 H011 119.5
O003 C012 C00P 115.9(3)
O003 C012 C010 124.1(3)
C010 C012 C00P 119.9(3)
C00M C013 H01A 109.4
C00M C013 H01B 109.4
C00P C013 C00M 111.3(3)
C00P C013 H01A 109.4
C00P C013 H01B 109.4
H01A C013 H01B 108.0
O002 C014 H01C 110.0
O002 C014 H01D 110.0
O002 C014 C01J 108.6(2)
H01C C014 H01D 108.4
C01J C014 H01C 110.0
C01J C014 H01D 110.0
C00K C015 C00N 120.7(3)
C00K C015 C011 118.7(3)
C011 C015 C00N 120.5(3)
C00B C016 C00R 120.9(3)
C00B C016 H016 119.5
C00R C016 H016 119.5
O001 C017 H01E 109.6
O001 C017 H01F 109.6
O001 C017 C01D 110.5(3)
H01E C017 H01F 108.1
C01D C017 H01E 109.6
C01D C017 H01F 109.6
H01G C018 H01H 107.6
C01A C018 H01G 108.7
C01A C018 H01H 108.7
C01G C018 H01G 108.7
C01G C018 H01H 108.7
C01G C018 C01A 114.3(3)
C00P C019 H019 119.4
C00U C019 C00P 121.3(3)
C00U C019 H019 119.4
C018 C01A H01I 109.7
C018 C01A H01J 109.7
H01I C01A H01J 108.2
C01B C01A C018 109.8(3)
C01B C01A H01I 109.7
C01B C01A H01J 109.7
O003 C01B C01A 108.6(2)
O003 C01B H01K 110.0
O003 C01B H01L 110.0
C01A C01B H01K 110.0
C01A C01B H01L 110.0
H01K C01B H01L 108.4
H01M C01C H01N 107.7
C01G C01C H01M 108.8
C01G C01C H01N 108.8
C02B C01C H01M 108.8
C02B C01C H01N 108.8
C02B C01C C01G 113.8(3)
C017 C01D H01O 109.5
C017 C01D H01P 109.5
C017 C01D C01M 110.6(3)
H01O C01D H01P 108.1
C01M C01D H01O 109.5
C01M C01D H01P 109.5
C00G C01E H01Q 109.8
C00G C01E H01R 109.8
C00R C01E C00G 109.5(2)
C00R C01E H01Q 109.8
C00R C01E H01R 109.8
H01Q C01E H01R 108.2
C00T C01F H01S 109.2
C00T C01F H01T 109.2
C00W C01F C00T 112.2(2)
C00W C01F H01S 109.2
C00W C01F H01T 109.2
H01S C01F H01T 107.9
C018 C01G C01C 111.7(3)
C018 C01G H01U 109.3
C018 C01G H01V 109.3
C01C C01G H01U 109.3
C01C C01G H01V 109.3
H01U C01G H01V 107.9
C00F C01H C00O 113.1(2)
C00F C01H H01W 109.0
C00F C01H H01X 109.0
C00O C01H H01W 109.0
C00O C01H H01X 109.0
H01W C01H H01X 107.8
O009 C01I H01Y 110.2
O009 C01I H 110.2
O009 C01I C022 107.6(3)
H01Y C01I H 108.5
C022 C01I H01Y 110.2
C022 C01I H 110.2
C014 C01J H01Z 109.1
C014 C01J HA 109.1
C014 C01J C01P 112.6(3)
H01Z C01J HA 107.8
C01P C01J H01Z 109.1
C01P C01J HA 109.1
H01 C01K HB 107.7
C01W C01K H01 108.9
C01W C01K HB 108.9
C01W C01K C01X 113.5(3)
C01X C01K H01 108.9
C01X C01K HB 108.9
O004 C01L H0AA 109.8
O004 C01L HC 109.8
O004 C01L C01Y 109.6(3)
H0AA C01L HC 108.2
C01Y C01L H0AA 109.8
C01Y C01L HC 109.8
C01D C01M H1AA 108.6
C01D C01M HD 108.6
H1AA C01M HD 107.6
C01T C01M C01D 114.5(3)
C01T C01M H1AA 108.6
C01T C01M HD 108.6
O005 C01N H2AA 110.1
O005 C01N HE 110.1
O005 C01N C01V 108.2(3)
H2AA C01N HE 108.4
C01V C01N H2AA 110.1
C01V C01N HE 110.1
H3AA C01O HF 107.7
C01P C01O H3AA 108.8
C01P C01O HF 108.8
C01P C01O C026 113.7(3)
C026 C01O H3AA 108.8
C026 C01O HF 108.8
C01J C01P H4AA 109.1
C01J C01P HG 109.1
C01O C01P C01J 112.6(3)
C01O C01P H4AA 109.1
C01O C01P HG 109.1
H4AA C01P HG 107.8
O007 C01Q H5AA 110.0
O007 C01Q HH 110.0
O007 C01Q C01W 108.4(3)
H5AA C01Q HH 108.4
C01W C01Q H5AA 110.0
C01W C01Q HH 110.0
O006 C01R H6AA 110.3
O006 C01R HI 110.3
O006 C01R C02E 107.0(3)
H6AA C01R HI 108.6
C02E C01R H6AA 110.3
C02E C01R HI 110.3
O008 C01S H7AA 110.3
O008 C01S HJ 110.3
O008 C01S C021 107.3(3)
H7AA C01S HJ 108.5
C021 C01S H7AA 110.3
C021 C01S HJ 110.3
C01M C01T H8AA 109.0
C01M C01T HK 109.0
C01M C01T C025 113.0(3)
H8AA C01T HK 107.8
C025 C01T H8AA 109.0
C025 C01T HK 109.0
H9AA C01U HL 107.6
C024 C01U H9AA 108.7
C024 C01U HL 108.7
C024 C01U C02A 114.3(3)
C02A C01U H9AA 108.7
C02A C01U HL 108.7
C01N C01V H0BA 109.3
C01N C01V HM 109.3
H0BA C01V HM 108.0
C023 C01V C01N 111.5(3)
C023 C01V H0BA 109.3
C023 C01V HM 109.3
C01K C01W H1BA 109.3
C01K C01W HN 109.3
C01Q C01W C01K 111.7(3)
C01Q C01W H1BA 109.3
C01Q C01W HN 109.3
H1BA C01W HN 107.9
C01K C01X H2BA 109.0
C01K C01X HO 109.0
H2BA C01X HO 107.8
C02C C01X C01K 113.0(3)
C02C C01X H2BA 109.0
C02C C01X HO 109.0
C01L C01Y H3BA 109.6
C01L C01Y HP 109.6
C01L C01Y C02F 110.2(3)
H3BA C01Y HP 108.1
C02F C01Y H3BA 109.6
C02F C01Y HP 109.6
H4BA C01Z HQ 107.7
C029 C01Z H4BA 108.9
C029 C01Z HQ 108.9
C029 C01Z C02H 113.3(3)
C02H C01Z H4BA 108.9
C02H C01Z HQ 108.9
O00A C020 H02A 110.3
O00A C020 H02B 110.3
O00A C020 C02Q 107.0(3)
H02A C020 H02B 108.6
C02Q C020 H02A 110.3
C02Q C020 H02B 110.3
C01S C021 H02C 109.4
C01S C021 H02D 109.4
H02C C021 H02D 108.0
C029 C021 C01S 111.4(3)
C029 C021 H02C 109.4
C029 C021 H02D 109.4
C01I C022 H02E 108.8
C01I C022 H02F 108.8
C01I C022 C028 113.7(3)
H02E C022 H02F 107.7
C028 C022 H02E 108.8
C028 C022 H02F 108.8
C01V C023 H02G 108.7
C01V C023 H02H 108.7
C01V C023 C024 114.1(3)
H02G C023 H02H 107.6
C024 C023 H02G 108.7
C024 C023 H02H 108.7
C01U C024 C023 112.8(3)
C01U C024 H02I 109.0
C01U C024 H02J 109.0
C023 C024 H02I 109.0
C023 C024 H02J 109.0
H02I C024 H02J 107.8
C01T C025 H02K 108.6
C01T C025 H02L 108.6
C01T C025 C02N 114.6(3)
H02K C025 H02L 107.6
C02N C025 H02K 108.6
C02N C025 H02L 108.6
C01O C026 H02M 108.9
C01O C026 H02N 108.9
H02M C026 H02N 107.7
C02D C026 C01O 113.3(3)
C02D C026 H02M 108.9
C02D C026 H02N 108.9
H02O C027 H02P 107.7
C02F C027 H02O 108.8
C02F C027 H02P 108.8
C02I C027 H02O 108.8
C02I C027 H02P 108.8
C02I C027 C02F 113.9(3)
C022 C028 H02Q 109.2
C022 C028 H02R 109.2
C022 C028 C02J 112.2(3)
H02Q C028 H02R 107.9
C02J C028 H02Q 109.2
C02J C028 H02R 109.2
C01Z C029 H02S 109.0
C01Z C029 H02T 109.0
C021 C029 C01Z 112.9(3)
C021 C029 H02S 109.0
C021 C029 H02T 109.0
H02S C029 H02T 107.8
C01U C02A H02U 109.1
C01U C02A H02V 109.1
C01U C02A C02R 112.4(3)
H02U C02A H02V 107.9
C02R C02A H02U 109.1
C02R C02A H02V 109.1
C01C C02B H02W 109.2
C01C C02B H02X 109.2
C01C C02B C02M 112.1(3)
H02W C02B H02X 107.9
C02M C02B H02W 109.2
C02M C02B H02X 109.2
C01X C02C H02Y 108.7
C01X C02C HR 108.7
C01X C02C C02P 114.3(3)
H02Y C02C HR 107.6
C02P C02C H02Y 108.7
C02P C02C HR 108.7
C026 C02D H02Z 109.0
C026 C02D HS 109.0
C026 C02D C02L 112.9(3)
H02Z C02D HS 107.8
C02L C02D H02Z 109.0
C02L C02D HS 109.0
C01R C02E H02 109.0
C01R C02E HT 109.0
C01R C02E C02S 113.1(3)
H02 C02E HT 107.8
C02S C02E H02 109.0
C02S C02E HT 109.0
C01Y C02F H5BA 108.7
C01Y C02F HU 108.7
C027 C02F C01Y 114.1(3)
C027 C02F H5BA 108.7
C027 C02F HU 108.7
H5BA C02F HU 107.6
H6BA C02G HV 107.8
C02H C02G H6BA 109.0
C02H C02G HV 109.0
C02H C02G C02T 113.0(4)
C02T C02G H6BA 109.0
C02T C02G HV 109.0
C01Z C02H H7BA 109.0
C01Z C02H HW 109.0
C02G C02H C01Z 113.1(3)
C02G C02H H7BA 109.0
C02G C02H HW 109.0
H7BA C02H HW 107.8
C027 C02I H8BA 108.6
C027 C02I HX 108.6
C027 C02I C02K 114.6(4)
H8BA C02I HX 107.6
C02K C02I H8BA 108.6
C02K C02I HX 108.6
C028 C02J H9BA 108.1
C028 C02J HY 108.1
H9BA C02J HY 107.3
C02X C02J C028 116.6(4)
C02X C02J H9BA 108.1
C02X C02J HY 108.1
C02I C02K H0CA 108.6
C02I C02K HZ 108.6
H0CA C02K HZ 107.6
C02W C02K C02I 114.6(4)
C02W C02K H0CA 108.6
C02W C02K HZ 108.6
C02D C02L H1CA 109.5
C02D C02L H5DA 109.5
C02D C02L H6DA 109.5
H1CA C02L H5DA 109.5
H1CA C02L H6DA 109.5
H5DA C02L H6DA 109.5
C02B C02M H2CA 109.5
C02B C02M H7DA 109.5
C02B C02M H8DA 109.5
H2CA C02M H7DA 109.5
H2CA C02M H8DA 109.5
H7DA C02M H8DA 109.5
C025 C02N H3CA 108.9
C025 C02N H9DA 108.9
H3CA C02N H9DA 107.7
C035 C02N C025 113.3(4)
C035 C02N H3CA 108.9
C035 C02N H9DA 108.9
H4CA C02O H0EA 108.0
C02V C02O H4CA 109.4
C02V C02O H0EA 109.4
C02Y C02O H4CA 109.4
C02Y C02O H0EA 109.4
C02Y C02O C02V 111.3(4)
C02C C02P H5CA 109.0
C02C C02P H1EA 109.0
H5CA C02P H1EA 107.8
C030 C02P C02C 113.1(4)
C030 C02P H5CA 109.0
C030 C02P H1EA 109.0
C020 C02Q H6CA 108.6
C020 C02Q H2EA 108.6
H6CA C02Q H2EA 107.6
C037 C02Q C020 114.8(4)
C037 C02Q H6CA 108.6
C037 C02Q H2EA 108.6
C02A C02R H7CA 109.5
C02A C02R H3EA 109.5
C02A C02R H4EA 109.5
H7CA C02R H3EA 109.5
H7CA C02R H4EA 109.5
H3EA C02R H4EA 109.5
C02E C02S H8CA 108.6
C02E C02S H5EA 108.6
H8CA C02S H5EA 107.6
C02V C02S C02E 114.5(4)
C02V C02S H8CA 108.6
C02V C02S H5EA 108.6
C02G C02T H9CA 109.5
C02G C02T H6EA 109.5
C02G C02T H7EA 109.5
H9CA C02T H6EA 109.5
H9CA C02T H7EA 109.5
H6EA C02T H7EA 109.5
C02O C02V H0DA 109.0
C02O C02V H8EA 109.0
C02S C02V C02O 112.8(4)
C02S C02V H0DA 109.0
C02S C02V H8EA 109.0
H0DA C02V H8EA 107.8
C02K C02W H1DA 109.5
C02K C02W H9EA 109.5
C02K C02W H0FA 109.5
H1DA C02W H9EA 109.5
H1DA C02W H0FA 109.5
H9EA C02W H0FA 109.5
C02J C02X H2DA 108.7
C02J C02X H1FA 108.7
C02J C02X C034 114.0(4)
H2DA C02X H1FA 107.6
C034 C02X H2DA 108.7
C034 C02X H1FA 108.7
C02O C02Y H3DA 108.9
C02O C02Y H2FA 108.9
H3DA C02Y H2FA 107.7
C033 C02Y C02O 113.6(5)
C033 C02Y H3DA 108.9
C033 C02Y H2FA 108.9
H4DA C02Z H3FA 107.5
C039 C02Z H4DA 108.5
C039 C02Z H3FA 108.5
C03A C02Z H4DA 108.5
C03A C02Z H3FA 108.5
C03A C02Z C039 115.2(5)
C02P C030 H03A 109.5
C02P C030 H03B 109.5
C02P C030 H03C 109.5
H03A C030 H03B 109.5
H03A C030 H03C 109.5
H03B C030 H03C 109.5
N02U C031 C03D 166.0(10)
N036 C032 C03E 177.3(9)
C02Y C033 H03D 109.5
C02Y C033 H03E 109.5
C02Y C033 H03F 109.5
H03D C033 H03E 109.5
H03D C033 H03F 109.5
H03E C033 H03F 109.5
C02X C034 H03G 108.4
C02X C034 H03H 108.4
H03G C034 H03H 107.5
C03B C034 C02X 115.3(5)
C03B C034 H03G 108.4
C03B C034 H03H 108.4
C02N C035 H03I 109.5
C02N C035 H03J 109.5
C02N C035 H03K 109.5
H03I C035 H03J 109.5
H03I C035 H03K 109.5
H03J C035 H03K 109.5
C02Q C037 H03L 107.9
C02Q C037 H03M 107.9
H03L C037 H03M 107.2
C038 C037 C02Q 117.5(5)
C038 C037 H03L 107.9
C038 C037 H03M 107.9
C037 C038 H03N 109.0
C037 C038 H03O 109.0
C037 C038 C03A 112.9(5)
H03N C038 H03O 107.8
C03A C038 H03N 109.0
C03A C038 H03O 109.0
C02Z C039 H03P 109.5
C02Z C039 H03Q 109.5
C02Z C039 H03R 109.5
H03P C039 H03Q 109.5
H03P C039 H03R 109.5
H03Q C039 H03R 109.5
C02Z C03A C038 109.4(6)
C02Z C03A H03S 109.8
C02Z C03A H03T 109.8
C038 C03A H03S 109.8
C038 C03A H03T 109.8
H03S C03A H03T 108.2
C034 C03B H03U 109.5
C034 C03B H03V 109.5
C034 C03B H03W 109.5
H03U C03B H03V 109.5
H03U C03B H03W 109.5
H03V C03B H03W 109.5
C03E C03C H03X 114.9
C03E C03C C03F 130.3(11)
C03F C03C H03X 114.9
C031 C03D H03Y 133.2
C03F C03D C031 93.6(15)
C03F C03D H03Y 133.2
C032 C03E H03Z 119.0
C03C C03E C032 121.9(9)
C03C C03E H03Z 119.0
C03C C03F H03 133.3
C03D C03F C03C 93.4(16)
C03D C03F H03 133.3

loop_
_geom_bond_atom_site_label_1
_geom_bond_atom_site_label_2
_geom_bond_distance
O001 C00B 1.381(3)
O001 C017 1.424(4)
O002 C00E 1.369(4)
O002 C014 1.434(3)
O003 C012 1.379(4)
O003 C01B 1.436(4)
O004 C00S 1.382(4)
O004 C01L 1.429(4)
O005 C00K 1.378(4)
O005 C01N 1.426(4)
O006 C00D 1.370(4)
O006 C01R 1.428(4)
O007 C00X 1.389(4)
O007 C01Q 1.430(4)
O008 C00H 1.386(4)
O008 C01S 1.426(4)
O009 C00Q 1.381(4)
O009 C01I 1.428(4)
O00A C00U 1.378(4)
O00A C020 1.429(4)
C00B C00T 1.392(5)
C00B C016 1.392(4)
C00C H00C 0.9300
C00C C00D 1.399(4)
C00C C00I 1.382(5)
C00D C00M 1.406(4)
C00E C00I 1.414(4)
C00E C00J 1.398(4)
C00F C00S 1.397(4)
C00F C00V 1.396(4)
C00F C01H 1.521(4)
C00G C00L 1.395(4)
C00G C00X 1.379(5)
C00G C01E 1.521(4)
C00H C00R 1.384(5)
C00H C00Z 1.400(4)
C00I C00N 1.517(4)
C00J H00J 0.9300
C00J C00M 1.386(5)
C00K C00V 1.397(4)
C00K C015 1.393(4)
C00L H00L 0.9300
C00L C00Q 1.390(4)
C00M C013 1.517(4)
C00N H00A 0.9700
C00N H00B 0.9700
C00N C015 1.514(4)
C00O C00Q 1.385(5)
C00O C00Y 1.401(4)
C00O C01H 1.521(4)
C00P C012 1.401(4)
C00P C013 1.513(4)
C00P C019 1.395(5)
C00R C016 1.397(4)
C00R C01E 1.520(4)
C00S C011 1.392(4)
C00T C00Z 1.404(4)
C00T C01F 1.516(4)
C00U C00W 1.402(4)
C00U C019 1.390(4)
C00V H00V 0.9300
C00W C010 1.389(4)
C00W C01F 1.515(4)
C00X C00Y 1.394(4)
C00Y H00Y 0.9300
C00Z H00Z 0.9300
C010 H010 0.9300
C010 C012 1.386(4)
C011 H011 0.9300
C011 C015 1.395(4)
C013 H01A 0.9700
C013 H01B 0.9700
C014 H01C 0.9700
C014 H01D 0.9700
C014 C01J 1.500(5)
C016 H016 0.9300
C017 H01E 0.9700
C017 H01F 0.9700
C017 C01D 1.515(4)
C018 H01G 0.9700
C018 H01H 0.9700
C018 C01A 1.532(4)
C018 C01G 1.515(4)
C019 H019 0.9300
C01A H01I 0.9700
C01A H01J 0.9700
C01A C01B 1.507(4)
C01B H01K 0.9700
C01B H01L 0.9700
C01C H01M 0.9700
C01C H01N 0.9700
C01C C01G 1.528(5)
C01C C02B 1.519(5)
C01D H01O 0.9700
C01D H01P 0.9700
C01D C01M 1.517(5)
C01E H01Q 0.9700
C01E H01R 0.9700
C01F H01S 0.9700
C01F H01T 0.9700
C01G H01U 0.9700
C01G H01V 0.9700
C01H H01W 0.9700
C01H H01X 0.9700
C01I H01Y 0.9700
C01I H 0.9700
C01I C022 1.506(4)
C01J H01Z 0.9700
C01J HA 0.9700
C01J C01P 1.534(4)
C01K H01 0.9700
C01K HB 0.9700
C01K C01W 1.518(5)
C01K C01X 1.525(5)
C01L H0AA 0.9700
C01L HC 0.9700
C01L C01Y 1.515(4)
C01M H1AA 0.9700
C01M HD 0.9700
C01M C01T 1.518(4)
C01N H2AA 0.9700
C01N HE 0.9700
C01N C01V 1.515(4)
C01O H3AA 0.9700
C01O HF 0.9700
C01O C01P 1.522(5)
C01O C026 1.526(4)
C01P H4AA 0.9700
C01P HG 0.9700
C01Q H5AA 0.9700
C01Q HH 0.9700
C01Q C01W 1.506(4)
C01R H6AA 0.9700
C01R HI 0.9700
C01R C02E 1.510(5)
C01S H7AA 0.9700
C01S HJ 0.9700
C01S C021 1.526(4)
C01T H8AA 0.9700
C01T HK 0.9700
C01T C025 1.518(5)
C01U H9AA 0.9700
C01U HL 0.9700
C01U C024 1.522(5)
C01U C02A 1.522(5)
C01V H0BA 0.9700
C01V HM 0.9700
C01V C023 1.514(4)
C01W H1BA 0.9700
C01W HN 0.9700
C01X H2BA 0.9700
C01X HO 0.9700
C01X C02C 1.519(5)
C01Y H3BA 0.9700
C01Y HP 0.9700
C01Y C02F 1.521(5)
C01Z H4BA 0.9700
C01Z HQ 0.9700
C01Z C029 1.529(5)
C01Z C02H 1.530(5)
C020 H02A 0.9700
C020 H02B 0.9700
C020 C02Q 1.517(5)
C021 H02C 0.9700
C021 H02D 0.9700
C021 C029 1.521(5)
C022 H02E 0.9700
C022 H02F 0.9700
C022 C028 1.514(5)
C023 H02G 0.9700
C023 H02H 0.9700
C023 C024 1.524(5)
C024 H02I 0.9700
C024 H02J 0.9700
C025 H02K 0.9700
C025 H02L 0.9700
C025 C02N 1.523(5)
C026 H02M 0.9700
C026 H02N 0.9700
C026 C02D 1.519(5)
C027 H02O 0.9700
C027 H02P 0.9700
C027 C02F 1.515(5)
C027 C02I 1.511(5)
C028 H02Q 0.9700
C028 H02R 0.9700
C028 C02J 1.523(5)
C029 H02S 0.9700
C029 H02T 0.9700
C02A H02U 0.9700
C02A H02V 0.9700
C02A C02R 1.526(5)
C02B H02W 0.9700
C02B H02X 0.9700
C02B C02M 1.531(6)
C02C H02Y 0.9700
C02C HR 0.9700
C02C C02P 1.525(5)
C02D H02Z 0.9700
C02D HS 0.9700
C02D C02L 1.531(5)
C02E H02 0.9700
C02E HT 0.9700
C02E C02S 1.544(5)
C02F H5BA 0.9700
C02F HU 0.9700
C02G H6BA 0.9700
C02G HV 0.9700
C02G C02H 1.518(5)
C02G C02T 1.529(6)
C02H H7BA 0.9700
C02H HW 0.9700
C02I H8BA 0.9700
C02I HX 0.9700
C02I C02K 1.514(5)
C02J H9BA 0.9700
C02J HY 0.9700
C02J C02X 1.487(6)
C02K H0CA 0.9700
C02K HZ 0.9700
C02K C02W 1.508(6)
C02L H1CA 0.9600
C02L H5DA 0.9600
C02L H6DA 0.9600
C02M H2CA 0.9600
C02M H7DA 0.9600
C02M H8DA 0.9600
C02N H3CA 0.9700
C02N H9DA 0.9700
C02N C035 1.516(7)
C02O H4CA 0.9700
C02O H0EA 0.9700
C02O C02V 1.535(6)
C02O C02Y 1.512(7)
C02P H5CA 0.9700
C02P H1EA 0.9700
C02P C030 1.516(6)
C02Q H6CA 0.9700
C02Q H2EA 0.9700
C02Q C037 1.512(6)
C02R H7CA 0.9600
C02R H3EA 0.9600
C02R H4EA 0.9600
C02S H8CA 0.9700
C02S H5EA 0.9700
C02S C02V 1.493(6)
C02T H9CA 0.9600
C02T H6EA 0.9600
C02T H7EA 0.9600
N02U C031 1.084(11)
C02V H0DA 0.9700
C02V H8EA 0.9700
C02W H1DA 0.9600
C02W H9EA 0.9600
C02W H0FA 0.9600
C02X H2DA 0.9700
C02X H1FA 0.9700
C02X C034 1.541(7)
C02Y H3DA 0.9700
C02Y H2FA 0.9700
C02Y C033 1.490(7)
C02Z H4DA 0.9700
C02Z H3FA 0.9700
C02Z C039 1.497(7)
C02Z C03A 1.476(8)
C030 H03A 0.9600
C030 H03B 0.9600
C030 H03C 0.9600
C031 C03D 1.807(17)
C032 N036 1.085(10)
C032 C03E 1.483(14)
C033 H03D 0.9600
C033 H03E 0.9600
C033 H03F 0.9600
C034 H03G 0.9700
C034 H03H 0.9700
C034 C03B 1.440(8)
C035 H03I 0.9600
C035 H03J 0.9600
C035 H03K 0.9600
C037 H03L 0.9700
C037 H03M 0.9700
C037 C038 1.380(9)
C038 H03N 0.9700
C038 H03O 0.9700
C038 C03A 1.595(8)
C039 H03P 0.9600
C039 H03Q 0.9600
C039 H03R 0.9600
C03A H03S 0.9700
C03A H03T 0.9700
C03B H03U 0.9600
C03B H03V 0.9600
C03B H03W 0.9600
C03C H03X 0.9300
C03C C03E 1.329(13)
C03C C03F 1.81(2)
C03D H03Y 0.9300
C03D C03F 1.087(15)
C03E H03Z 0.9300
C03F H03 0.9300

loop_
_smtbx_masks_void_nr
_smtbx_masks_void_average_x
_smtbx_masks_void_average_y
_smtbx_masks_void_average_z
_smtbx_masks_void_volume
_smtbx_masks_void_count_electrons
1 0.339 0.151 0.768 9.6 0.1
2 0.396 0.782 0.086 16.2 0.1
3 0.604 0.218 0.914 16.2 0.1
4 0.661 0.849 0.232 9.6 0.1
